data_4034630
loop_
_publ_author_name
'Dutta, Ranjan'
'Samala, Srinivas'
'Jo, Hongil'
'Ok, Kang Min'
'Lee, Chang-Hee'

_publ_section_title
;
 meso-Bis(ethynyl) Versus meso-Bis(aryl) Calix[4]pyrroles: Dimensionally
 Well-Modulated Receptors That Can Regulate the Anion Binding Domains.
;
_journal_issue 11
_journal_name_full 'The Journal of organic chemistry'
_journal_page_first 6851
_journal_page_last 6857
_journal_paper_doi 10.1021/acs.joc.9b00639
_journal_volume 84
_journal_year 2019
_chemical_formula_moiety 'C30 H32 N4, C H2 Cl2'
_chemical_formula_sum 'C31 H34 Cl2 N4'
_chemical_formula_weight 533.52
_space_group_IT_number 2
_space_group_name_Hall '-P 1'
_space_group_name_H-M_alt 'P -1'
_symmetry_cell_setting triclinic
_symmetry_Int_Tables_number 2
_symmetry_space_group_name_Hall '-P 1'
_symmetry_space_group_name_H-M 'P -1'
_atom_sites_solution_hydrogens mixed
_atom_sites_solution_primary direct
_atom_sites_solution_secondary difmap
_audit_conform_dict_location ftp://ftp.iucr.org/pub/cif_core.dic
_audit_conform_dict_name cif_core.dic
_audit_conform_dict_version 2.4.5
_audit_creation_date 2018-09-07T10:40:18-00:00
_audit_creation_method 'WinGX routine CIF_UPDATE'
_cell_angle_alpha 71.411(2)
_cell_angle_beta 82.811(3)
_cell_angle_gamma 60.942(2)
_cell_formula_units_Z 2
_cell_length_a 10.3734(5)
_cell_length_b 10.4862(5)
_cell_length_c 16.0455(7)
_cell_measurement_reflns_used 48
_cell_measurement_temperature 296(2)
_cell_measurement_theta_max 24.31
_cell_measurement_theta_min 5.26
_cell_measurement_wavelength 0.71073
_cell_volume 1445.17(12)
_computing_cell_refinement 'SAINT V8.34A integration software'
_computing_data_collection 'Bruker APEX2 software'
_computing_data_reduction 'Bruker APEX2 software'
_computing_molecular_graphics 'Ortep for Windows (Farrugia, 2012)'
_computing_publication_material 'WinGX publication routines (Farrugia, 2012)'
_computing_structure_refinement 'SHELXL-2018/3 (Sheldrick, 2018)'
_computing_structure_solution 'SHELXS-2013/2 (Sheldrick, 2013)'
_diffrn_ambient_temperature 296(2)
_diffrn_detector 'APEX-II CCD'
_diffrn_measured_fraction_theta_full 0.994
_diffrn_measured_fraction_theta_max 0.976
_diffrn_measurement_device '\k-geometry diffractometer'
_diffrn_measurement_device_type 'Bruker APEX-II'
_diffrn_measurement_method '\f or \w oscillation scans'
_diffrn_orient_matrix_type 'x-axis to radiation source'
_diffrn_orient_matrix_UB_11 0.085457
_diffrn_orient_matrix_UB_12 0.018509
_diffrn_orient_matrix_UB_13 0.000943
_diffrn_orient_matrix_UB_21 0.067336
_diffrn_orient_matrix_UB_22 -0.097626
_diffrn_orient_matrix_UB_23 -0.013761
_diffrn_orient_matrix_UB_31 -0.017173
_diffrn_orient_matrix_UB_32 0.055887
_diffrn_orient_matrix_UB_33 -0.064272
_diffrn_radiation_monochromator graphite
_diffrn_radiation_type MoK\a
_diffrn_radiation_wavelength 0.71073
_diffrn_reflns_av_R_equivalents 0.0381
_diffrn_reflns_av_unetI/netI 0.0455
_diffrn_reflns_Laue_measured_fraction_full 0.994
_diffrn_reflns_Laue_measured_fraction_max 0.976
_diffrn_reflns_limit_h_max 13
_diffrn_reflns_limit_h_min -13
_diffrn_reflns_limit_k_max 14
_diffrn_reflns_limit_k_min -13
_diffrn_reflns_limit_l_max 21
_diffrn_reflns_limit_l_min -21
_diffrn_reflns_number 23926
_diffrn_reflns_point_group_measured_fraction_full 0.994
_diffrn_reflns_point_group_measured_fraction_max 0.976
_diffrn_reflns_theta_full 25.242
_diffrn_reflns_theta_max 28.445
_diffrn_reflns_theta_min 2.247
_diffrn_source 'sealed x-ray tube'
_exptl_absorpt_coefficient_mu 0.251
_exptl_absorpt_correction_T_max 0.7458
_exptl_absorpt_correction_T_min 0.6121
_exptl_absorpt_correction_type multi-scan
_exptl_absorpt_process_details
;
        SADABS-2014/2 - Bruker AXS area detector scaling and absorption correcti
;
_exptl_crystal_colour colourless
_exptl_crystal_density_diffrn 1.226
_exptl_crystal_density_method 'not measured'
_exptl_crystal_description block
_exptl_crystal_F_000 564
_exptl_crystal_size_max 0.492
_exptl_crystal_size_mid 0.244
_exptl_crystal_size_min 0.221
_refine_diff_density_max 0.415
_refine_diff_density_min -0.413
_refine_diff_density_rms 0.041
_refine_ls_extinction_method none
_refine_ls_goodness_of_fit_ref 1.015
_refine_ls_hydrogen_treatment mixed
_refine_ls_matrix_type full
_refine_ls_number_constraints 0
_refine_ls_number_parameters 356
_refine_ls_number_reflns 7104
_refine_ls_number_restraints 4
_refine_ls_restrained_S_all 1.015
_refine_ls_R_factor_all 0.0962
_refine_ls_R_factor_gt 0.0572
_refine_ls_shift/su_max 0.001
_refine_ls_shift/su_mean 0
_refine_ls_structure_factor_coef Fsqd
_refine_ls_weighting_details 'w=1/[\s^2^(Fo^2^)+(0.0436P)^2^+0.6894P] where P=(Fo^2^+2Fc^2^)/3'
_refine_ls_weighting_scheme calc
_refine_ls_wR_factor_gt 0.1194
_refine_ls_wR_factor_ref 0.1393
_reflns_Friedel_coverage 0
_reflns_number_gt 4548
_reflns_number_total 7104
_reflns_threshold_expression 'I > 2\s(I)'
_cod_data_source_file jo9b00639_si_003.cif
_cod_data_source_block shelx
_cod_database_code 4034630
_shelx_estimated_absorpt_t_min 0.887
_shelx_estimated_absorpt_t_max 0.947
_shelx_shelxl_version_number 2018/3

loop_
_symmetry_equiv_pos_as_xyz
'x, y, z'
'-x, -y, -z'

loop_
_atom_site_label
_atom_site_type_symbol
_atom_site_fract_x
_atom_site_fract_y
_atom_site_fract_z
_atom_site_U_iso_or_equiv
_atom_site_adp_type
_atom_site_occupancy
_atom_site_site_symmetry_order
_atom_site_calc_flag
_atom_site_refinement_flags_posn
_atom_site_refinement_flags_adp
C1 C 0.4136(2) 0.4962(2) 0.17473(13) 0.0342(4) Uani 1 1 d . .
C2 C 0.4826(3) 0.3764(2) 0.24763(14) 0.0450(5) Uani 1 1 d . .
H2A H 0.454969 0.301706 0.276632 0.054 Uiso 1 1 calc R U
C3 C 0.6038(2) 0.3859(2) 0.27126(14) 0.0438(5) Uani 1 1 d . .
H3A H 0.670015 0.318162 0.318527 0.053 Uiso 1 1 calc R U
C4 C 0.6069(2) 0.5113(2) 0.21303(13) 0.0350(4) Uani 1 1 d . .
C5 C 0.7050(2) 0.5826(2) 0.20746(14) 0.0396(5) Uani 1 1 d . .
C6 C 0.6204(2) 0.7237(2) 0.23792(13) 0.0350(4) Uani 1 1 d . .
C7 C 0.6052(2) 0.8664(2) 0.20569(15) 0.0437(5) Uani 1 1 d . .
H7 H 0.647072 0.902238 0.155105 0.052 Uiso 1 1 calc R U
C8 C 0.5142(2) 0.9516(2) 0.26253(15) 0.0443(5) Uani 1 1 d . .
H8 H 0.485697 1.053376 0.255781 0.053 Uiso 1 1 calc R U
C9 C 0.4762(2) 0.8587(2) 0.32854(13) 0.0348(4) Uani 1 1 d . .
C10 C 0.3865(2) 0.8826(2) 0.40970(13) 0.0370(4) Uani 1 1 d . .
C11 C 0.2920(2) 0.8043(2) 0.42580(13) 0.0368(4) Uani 1 1 d . .
C12 C 0.3076(3) 0.6704(3) 0.48320(15) 0.0502(6) Uani 1 1 d . .
H12 H 0.38137 0.605146 0.526906 0.06 Uiso 1 1 calc R U
C13 C 0.1918(3) 0.6476(3) 0.46481(15) 0.0512(6) Uani 1 1 d . .
H13 H 0.176562 0.564304 0.494332 0.061 Uiso 1 1 calc R U
C14 C 0.1069(2) 0.7675(2) 0.39698(13) 0.0372(4) Uani 1 1 d . .
C15 C -0.0288(2) 0.8059(2) 0.34832(14) 0.0404(5) Uani 1 1 d . .
C16 C 0.0107(2) 0.7917(2) 0.25651(14) 0.0369(4) Uani 1 1 d . .
C17 C -0.0578(2) 0.8793(3) 0.17613(15) 0.0455(5) Uani 1 1 d . .
H17 H -0.145404 0.970994 0.164726 0.055 Uiso 1 1 calc R U
C18 C 0.0275(2) 0.8066(3) 0.11277(14) 0.0464(5) Uani 1 1 d . .
H18 H 0.005996 0.842005 0.052598 0.056 Uiso 1 1 calc R U
C19 C 0.1462(2) 0.6761(2) 0.15583(13) 0.0368(4) Uani 1 1 d . .
C20 C 0.2739(2) 0.5520(2) 0.12361(13) 0.0388(5) Uani 1 1 d . .
C21 C 0.7539(3) 0.6259(3) 0.11267(16) 0.0550(6) Uani 1 1 d . .
H21A H 0.668953 0.701725 0.074926 0.082 Uiso 1 1 calc R U
H21B H 0.803265 0.536799 0.092791 0.082 Uiso 1 1 calc R U
H21C H 0.820074 0.666244 0.11116 0.082 Uiso 1 1 calc R U
C22 C 0.8434(2) 0.4683(3) 0.26753(17) 0.0575(6) Uani 1 1 d . .
H22A H 0.906758 0.513041 0.262855 0.086 Uiso 1 1 calc R U
H22B H 0.895125 0.376957 0.249862 0.086 Uiso 1 1 calc R U
H22C H 0.814863 0.443578 0.327368 0.086 Uiso 1 1 calc R U
C23 C 0.2894(2) 1.0485(3) 0.39502(15) 0.0447(5) Uani 1 1 d . .
C24 C 0.2096(3) 1.1787(3) 0.38375(18) 0.0668(7) Uani 1 1 d . .
H24 H 0.146021 1.282358 0.37478 0.08 Uiso 1 1 calc R U
C25 C 0.4904(3) 0.8179(3) 0.49059(15) 0.0519(6) Uani 1 1 d . .
H25A H 0.550112 0.868069 0.48002 0.078 Uiso 1 1 calc R U
H25B H 0.552945 0.710175 0.50064 0.078 Uiso 1 1 calc R U
H25C H 0.43281 0.83537 0.541371 0.078 Uiso 1 1 calc R U
C26 C -0.0887(3) 0.6945(3) 0.39763(16) 0.0562(6) Uani 1 1 d . .
H26A H -0.175755 0.719927 0.367051 0.084 Uiso 1 1 calc R U
H26B H -0.112553 0.702212 0.456203 0.084 Uiso 1 1 calc R U
H26C H -0.01509 0.591981 0.400413 0.084 Uiso 1 1 calc R U
C27 C -0.1488(3) 0.9694(3) 0.34261(18) 0.0586(7) Uani 1 1 d . .
H27A H -0.115451 1.040388 0.307835 0.088 Uiso 1 1 calc R U
H27B H -0.168855 0.980364 0.400702 0.088 Uiso 1 1 calc R U
H27C H -0.237174 0.989887 0.315726 0.088 Uiso 1 1 calc R U
C28 C 0.2904(2) 0.6170(3) 0.02890(15) 0.0441(5) Uani 1 1 d . .
C29 C 0.3033(3) 0.6659(3) -0.04598(17) 0.0601(7) Uani 1 1 d . .
H29 H 0.313605 0.70496 -0.105738 0.072 Uiso 1 1 calc R U
C30 C 0.2424(3) 0.4178(3) 0.13512(18) 0.0588(7) Uani 1 1 d . .
H30A H 0.231426 0.374726 0.196356 0.088 Uiso 1 1 calc R U
H30B H 0.323011 0.341044 0.11337 0.088 Uiso 1 1 calc R U
H30C H 0.153172 0.454395 0.102786 0.088 Uiso 1 1 calc R U
C31 C 0.2395(3) 0.9721(3) 0.13952(17) 0.0597(7) Uani 1 1 d . .
H31A H 0.195355 0.905514 0.150207 0.072 Uiso 1 1 calc R U
H31B H 0.315916 0.927169 0.184769 0.072 Uiso 1 1 calc R U
N1 N 0.48887(18) 0.57860(19) 0.15523(11) 0.0345(4) Uani 1 1 d D .
H1 H 0.466(3) 0.657(2) 0.1114(13) 0.058(7) Uiso 1 1 d D .
N2 N 0.54192(19) 0.71969(19) 0.31344(11) 0.0365(4) Uani 1 1 d D .
H2 H 0.528(2) 0.645(2) 0.3427(14) 0.047(7) Uiso 1 1 d D .
N3 N 0.17043(19) 0.8616(2) 0.37313(11) 0.0379(4) Uani 1 1 d D .
H3 H 0.134(2) 0.948(2) 0.3331(13) 0.049(7) Uiso 1 1 d D .
N4 N 0.13487(19) 0.6666(2) 0.24335(11) 0.0377(4) Uani 1 1 d D .
H4 H 0.200(2) 0.599(2) 0.2839(12) 0.042(6) Uiso 1 1 d D .
Cl1 Cl 0.32039(10) 0.97986(10) 0.03748(5) 0.0882(3) Uani 1 1 d . .
Cl2 Cl 0.10568(11) 1.14842(10) 0.14870(7) 0.1052(3) Uani 1 1 d . .

loop_
_atom_site_aniso_label
_atom_site_aniso_U_11
_atom_site_aniso_U_22
_atom_site_aniso_U_33
_atom_site_aniso_U_23
_atom_site_aniso_U_13
_atom_site_aniso_U_12
C1 0.0366(11) 0.0343(10) 0.0351(10) -0.0167(8) 0.0068(8) -0.0168(9)
C2 0.0560(14) 0.0363(11) 0.0440(12) -0.0109(9) 0.0025(10) -0.0237(10)
C3 0.0477(13) 0.0351(11) 0.0387(12) -0.0089(9) -0.0063(10) -0.0117(10)
C4 0.0340(10) 0.0353(10) 0.0334(10) -0.0170(8) 0.0020(8) -0.0107(8)
C5 0.0313(11) 0.0479(12) 0.0426(12) -0.0222(9) 0.0055(9) -0.0166(9)
C6 0.0290(10) 0.0440(11) 0.0361(11) -0.0161(9) 0.0016(8) -0.0178(9)
C7 0.0449(12) 0.0514(13) 0.0444(12) -0.0155(10) 0.0085(10) -0.0308(11)
C8 0.0488(13) 0.0408(11) 0.0531(13) -0.0188(10) 0.0046(10) -0.0262(10)
C9 0.0318(10) 0.0359(10) 0.0396(11) -0.0164(8) -0.0010(8) -0.0146(9)
C10 0.0360(11) 0.0390(11) 0.0376(11) -0.0175(9) -0.0006(8) -0.0148(9)
C11 0.0354(11) 0.0425(11) 0.0323(10) -0.0155(8) 0.0030(8) -0.0162(9)
C12 0.0491(14) 0.0522(13) 0.0413(12) -0.0034(10) -0.0066(10) -0.0225(11)
C13 0.0560(15) 0.0499(13) 0.0473(13) -0.0052(10) 0.0000(11) -0.0300(12)
C14 0.0371(11) 0.0430(11) 0.0370(11) -0.0191(9) 0.0101(9) -0.0208(9)
C15 0.0346(11) 0.0472(12) 0.0442(12) -0.0207(10) 0.0092(9) -0.0204(10)
C16 0.0295(10) 0.0408(11) 0.0442(12) -0.0173(9) 0.0061(9) -0.0178(9)
C17 0.0310(11) 0.0472(12) 0.0510(13) -0.0133(10) -0.0019(10) -0.0131(10)
C18 0.0397(12) 0.0596(14) 0.0376(12) -0.0131(10) -0.0031(9) -0.0216(11)
C19 0.0383(11) 0.0475(12) 0.0350(10) -0.0174(9) 0.0037(8) -0.0256(10)
C20 0.0433(12) 0.0439(11) 0.0382(11) -0.0192(9) 0.0040(9) -0.0238(10)
C21 0.0544(15) 0.0758(17) 0.0542(14) -0.0361(13) 0.0216(12) -0.0398(14)
C22 0.0350(12) 0.0621(15) 0.0703(17) -0.0339(13) -0.0031(11) -0.0095(11)
C23 0.0451(13) 0.0489(13) 0.0461(13) -0.0242(10) 0.0008(10) -0.0205(11)
C24 0.0711(18) 0.0485(15) 0.0704(18) -0.0282(13) -0.0012(14) -0.0134(14)
C25 0.0491(14) 0.0612(14) 0.0477(13) -0.0228(11) -0.0079(11) -0.0217(12)
C26 0.0560(15) 0.0803(17) 0.0527(14) -0.0272(13) 0.0179(12) -0.0468(14)
C27 0.0389(13) 0.0638(16) 0.0725(17) -0.0378(13) 0.0057(12) -0.0142(12)
C28 0.0425(12) 0.0515(13) 0.0423(13) -0.0235(10) 0.0022(10) -0.0197(10)
C29 0.0648(17) 0.0637(16) 0.0401(14) -0.0194(12) 0.0047(12) -0.0198(13)
C30 0.0693(17) 0.0616(15) 0.0681(17) -0.0293(13) 0.0040(13) -0.0422(14)
C31 0.0588(16) 0.0595(15) 0.0602(16) -0.0105(12) -0.0032(12) -0.0308(13)
N1 0.0361(9) 0.0331(9) 0.0331(9) -0.0092(7) 0.0012(7) -0.0157(8)
N2 0.0396(10) 0.0340(9) 0.0381(9) -0.0141(7) 0.0069(7) -0.0183(8)
N3 0.0369(10) 0.0379(9) 0.0374(10) -0.0096(8) -0.0009(8) -0.0170(8)
N4 0.0363(10) 0.0397(9) 0.0351(9) -0.0121(8) 0.0000(8) -0.0156(8)
Cl1 0.0909(6) 0.0879(6) 0.0554(4) -0.0008(4) 0.0011(4) -0.0317(5)
Cl2 0.1029(7) 0.0677(5) 0.1437(9) -0.0468(5) 0.0158(6) -0.0328(5)

loop_
_atom_type_symbol
_atom_type_description
_atom_type_scat_dispersion_real
_atom_type_scat_dispersion_imag
_atom_type_scat_source
C C 0.0033 0.0016 'International Tables Vol C Tables 4.2.6.8 and 6.1.1.4'
H H 0 0 'International Tables Vol C Tables 4.2.6.8 and 6.1.1.4'
N N 0.0061 0.0033 'International Tables Vol C Tables 4.2.6.8 and 6.1.1.4'
Cl Cl 0.1484 0.1585 'International Tables Vol C Tables 4.2.6.8 and 6.1.1.4'

loop_
_geom_angle_atom_site_label_1
_geom_angle_atom_site_label_2
_geom_angle_atom_site_label_3
_geom_angle
C2 C1 N1 106.65(18)
C2 C1 C20 132.16(19)
N1 C1 C20 120.94(17)
C1 C2 C3 107.78(19)
C1 C2 H2A 126.1
C3 C2 H2A 126.1
C4 C3 C2 108.33(18)
C4 C3 H3A 125.8
C2 C3 H3A 125.8
C3 C4 N1 106.33(18)
C3 C4 C5 132.27(19)
N1 C4 C5 121.29(17)
C4 C5 C6 108.61(16)
C4 C5 C22 109.60(18)
C6 C5 C22 109.32(17)
C4 C5 C21 110.85(17)
C6 C5 C21 109.94(18)
C22 C5 C21 108.50(18)
C7 C6 N2 106.76(18)
C7 C6 C5 132.57(19)
N2 C6 C5 120.65(18)
C6 C7 C8 107.98(19)
C6 C7 H7 126
C8 C7 H7 126
C9 C8 C7 107.91(18)
C9 C8 H8 126
C7 C8 H8 126
C8 C9 N2 106.85(18)
C8 C9 C10 132.38(18)
N2 C9 C10 120.72(17)
C23 C10 C11 108.97(17)
C23 C10 C9 108.80(17)
C11 C10 C9 109.98(16)
C23 C10 C25 109.23(17)
C11 C10 C25 109.82(18)
C9 C10 C25 110.01(17)
C12 C11 N3 106.48(19)
C12 C11 C10 132.02(19)
N3 C11 C10 121.32(18)
C11 C12 C13 107.82(19)
C11 C12 H12 126.1
C13 C12 H12 126.1
C14 C13 C12 108.5(2)
C14 C13 H13 125.7
C12 C13 H13 125.7
C13 C14 N3 106.07(18)
C13 C14 C15 132.81(19)
N3 C14 C15 121.10(18)
C14 C15 C16 109.51(16)
C14 C15 C27 110.13(17)
C16 C15 C27 109.52(19)
C14 C15 C26 109.57(18)
C16 C15 C26 109.25(17)
C27 C15 C26 108.84(19)
C17 C16 N4 106.52(18)
C17 C16 C15 132.85(19)
N4 C16 C15 120.56(18)
C16 C17 C18 108.21(19)
C16 C17 H17 125.9
C18 C17 H17 125.9
C19 C18 C17 107.61(19)
C19 C18 H18 126.2
C17 C18 H18 126.2
C18 C19 N4 107.26(18)
C18 C19 C20 131.77(19)
N4 C19 C20 120.96(18)
C28 C20 C1 109.94(17)
C28 C20 C19 108.45(17)
C1 C20 C19 109.44(15)
C28 C20 C30 108.70(17)
C1 C20 C30 110.04(18)
C19 C20 C30 110.25(18)
C5 C21 H21A 109.5
C5 C21 H21B 109.5
H21A C21 H21B 109.5
C5 C21 H21C 109.5
H21A C21 H21C 109.5
H21B C21 H21C 109.5
C5 C22 H22A 109.5
C5 C22 H22B 109.5
H22A C22 H22B 109.5
C5 C22 H22C 109.5
H22A C22 H22C 109.5
H22B C22 H22C 109.5
C24 C23 C10 178.2(3)
C23 C24 H24 180
C10 C25 H25A 109.5
C10 C25 H25B 109.5
H25A C25 H25B 109.5
C10 C25 H25C 109.5
H25A C25 H25C 109.5
H25B C25 H25C 109.5
C15 C26 H26A 109.5
C15 C26 H26B 109.5
H26A C26 H26B 109.5
C15 C26 H26C 109.5
H26A C26 H26C 109.5
H26B C26 H26C 109.5
C15 C27 H27A 109.5
C15 C27 H27B 109.5
H27A C27 H27B 109.5
C15 C27 H27C 109.5
H27A C27 H27C 109.5
H27B C27 H27C 109.5
C29 C28 C20 178.7(2)
C28 C29 H29 180
C20 C30 H30A 109.5
C20 C30 H30B 109.5
H30A C30 H30B 109.5
C20 C30 H30C 109.5
H30A C30 H30C 109.5
H30B C30 H30C 109.5
Cl2 C31 Cl1 113.85(15)
Cl2 C31 H31A 108.8
Cl1 C31 H31A 108.8
Cl2 C31 H31B 108.8
Cl1 C31 H31B 108.8
H31A C31 H31B 107.7
C1 N1 C4 110.88(17)
C1 N1 H1 122.9(17)
C4 N1 H1 126.1(17)
C9 N2 C6 110.50(17)
C9 N2 H2 124.5(16)
C6 N2 H2 124.5(16)
C11 N3 C14 111.09(17)
C11 N3 H3 125.1(15)
C14 N3 H3 123.7(15)
C19 N4 C16 110.39(17)
C19 N4 H4 125.8(15)
C16 N4 H4 123.5(15)

loop_
_geom_bond_atom_site_label_1
_geom_bond_atom_site_label_2
_geom_bond_distance
C1 C2 1.363(3)
C1 N1 1.369(2)
C1 C20 1.511(3)
C2 C3 1.414(3)
C2 H2A 0.93
C3 C4 1.361(3)
C3 H3A 0.93
C4 N1 1.373(2)
C4 C5 1.509(3)
C5 C6 1.513(3)
C5 C22 1.538(3)
C5 C21 1.539(3)
C6 C7 1.353(3)
C6 N2 1.373(2)
C7 C8 1.416(3)
C7 H7 0.93
C8 C9 1.356(3)
C8 H8 0.93
C9 N2 1.366(2)
C9 C10 1.517(3)
C10 C23 1.481(3)
C10 C11 1.511(3)
C10 C25 1.544(3)
C11 C12 1.356(3)
C11 N3 1.369(2)
C12 C13 1.414(3)
C12 H12 0.93
C13 C14 1.354(3)
C13 H13 0.93
C14 N3 1.371(3)
C14 C15 1.509(3)
C15 C16 1.513(3)
C15 C27 1.534(3)
C15 C26 1.539(3)
C16 C17 1.361(3)
C16 N4 1.375(3)
C17 C18 1.418(3)
C17 H17 0.93
C18 C19 1.356(3)
C18 H18 0.93
C19 N4 1.370(3)
C19 C20 1.516(3)
C20 C28 1.480(3)
C20 C30 1.544(3)
C21 H21A 0.96
C21 H21B 0.96
C21 H21C 0.96
C22 H22A 0.96
C22 H22B 0.96
C22 H22C 0.96
C23 C24 1.168(3)
C24 H24 0.93
C25 H25A 0.96
C25 H25B 0.96
C25 H25C 0.96
C26 H26A 0.96
C26 H26B 0.96
C26 H26C 0.96
C27 H27A 0.96
C27 H27B 0.96
C27 H27C 0.96
C28 C29 1.165(3)
C29 H29 0.93
C30 H30A 0.96
C30 H30B 0.96
C30 H30C 0.96
C31 Cl2 1.731(3)
C31 Cl1 1.740(3)
C31 H31A 0.97
C31 H31B 0.97
N1 H1 0.844(16)
N2 H2 0.844(15)
N3 H3 0.855(15)
N4 H4 0.854(15)

loop_
_geom_torsion_atom_site_label_1
_geom_torsion_atom_site_label_2
_geom_torsion_atom_site_label_3
_geom_torsion_atom_site_label_4
_geom_torsion
N1 C1 C2 C3 -1.1(2)
C20 C1 C2 C3 -175.2(2)
C1 C2 C3 C4 0.3(2)
C2 C3 C4 N1 0.7(2)
C2 C3 C4 C5 176.8(2)
C3 C4 C5 C6 -104.0(2)
N1 C4 C5 C6 71.7(2)
C3 C4 C5 C22 15.4(3)
N1 C4 C5 C22 -168.96(18)
C3 C4 C5 C21 135.1(2)
N1 C4 C5 C21 -49.2(2)
C4 C5 C6 C7 -135.6(2)
C22 C5 C6 C7 104.9(3)
C21 C5 C6 C7 -14.1(3)
C4 C5 C6 N2 46.3(2)
C22 C5 C6 N2 -73.3(2)
C21 C5 C6 N2 167.74(18)
N2 C6 C7 C8 -0.5(2)
C5 C6 C7 C8 -178.9(2)
C6 C7 C8 C9 0.2(2)
C7 C8 C9 N2 0.3(2)
C7 C8 C9 C10 177.46(19)
C8 C9 C10 C23 22.0(3)
N2 C9 C10 C23 -161.12(17)
C8 C9 C10 C11 141.3(2)
N2 C9 C10 C11 -41.8(2)
C8 C9 C10 C25 -97.6(3)
N2 C9 C10 C25 79.3(2)
C23 C10 C11 C12 -139.1(2)
C9 C10 C11 C12 101.7(3)
C25 C10 C11 C12 -19.5(3)
C23 C10 C11 N3 46.5(2)
C9 C10 C11 N3 -72.7(2)
C25 C10 C11 N3 166.10(18)
N3 C11 C12 C13 -0.4(3)
C10 C11 C12 C13 -175.4(2)
C11 C12 C13 C14 -0.3(3)
C12 C13 C14 N3 0.8(3)
C12 C13 C14 C15 179.2(2)
C13 C14 C15 C16 -109.4(3)
N3 C14 C15 C16 68.7(2)
C13 C14 C15 C27 130.1(3)
N3 C14 C15 C27 -51.8(3)
C13 C14 C15 C26 10.4(3)
N3 C14 C15 C26 -171.46(18)
C14 C15 C16 C17 -137.5(2)
C27 C15 C16 C17 -16.6(3)
C26 C15 C16 C17 102.5(3)
C14 C15 C16 N4 46.1(2)
C27 C15 C16 N4 166.92(18)
C26 C15 C16 N4 -74.0(2)
N4 C16 C17 C18 -0.6(2)
C15 C16 C17 C18 -177.5(2)
C16 C17 C18 C19 0.1(2)
C17 C18 C19 N4 0.5(2)
C17 C18 C19 C20 179.4(2)
C2 C1 C20 C28 -146.0(2)
N1 C1 C20 C28 40.5(2)
C2 C1 C20 C19 95.0(3)
N1 C1 C20 C19 -78.5(2)
C2 C1 C20 C30 -26.3(3)
N1 C1 C20 C30 160.24(18)
C18 C19 C20 C28 22.9(3)
N4 C19 C20 C28 -158.33(18)
C18 C19 C20 C1 142.8(2)
N4 C19 C20 C1 -38.4(2)
C18 C19 C20 C30 -96.0(3)
N4 C19 C20 C30 82.8(2)
C2 C1 N1 C4 1.5(2)
C20 C1 N1 C4 176.49(17)
C3 C4 N1 C1 -1.4(2)
C5 C4 N1 C1 -178.02(17)
C8 C9 N2 C6 -0.6(2)
C10 C9 N2 C6 -178.20(16)
C7 C6 N2 C9 0.7(2)
C5 C6 N2 C9 179.29(16)
C12 C11 N3 C14 1.0(2)
C10 C11 N3 C14 176.62(17)
C13 C14 N3 C11 -1.1(2)
C15 C14 N3 C11 -179.73(17)
C18 C19 N4 C16 -1.0(2)
C20 C19 N4 C16 180.00(17)
C17 C16 N4 C19 1.0(2)
C15 C16 N4 C19 178.31(17)
